data_1539205
loop_
_publ_author_name
'Schleid, T.'
'Meyer, G.'

_publ_section_title
;
 Divalent samarium: Synthesis and crystal structures of Sm4 O Cl6 and K
 Sm2 Cl5
;
_journal_name_full 'Zeitschrift fuer Anorganische und Allgemeine Chemie'
_journal_page_first 231
_journal_page_last 238
_journal_volume 553
_journal_year 1987
_chemical_formula_sum 'Cl5 K Sm2'
_chemical_name_systematic 'K Sm2 Cl5'
_space_group_IT_number 14
_symmetry_space_group_name_Hall '-P 2ybc'
_symmetry_space_group_name_H-M 'P 1 21/c 1'
_cell_angle_alpha 90
_cell_angle_beta 90.09
_cell_angle_gamma 90
_cell_formula_units_Z 4
_cell_length_a 8.884
_cell_length_b 7.856
_cell_length_c 12.632
_cell_volume 881.620
_citation_journal_id_ASTM ZAACAB
_cod_data_source_file Schleid_ZAACAB_1987_1868.cif
_cod_data_source_block Cl5K1Sm2
_cod_original_cell_volume 881.6203
_cod_original_formula_sum 'Cl5 K1 Sm2'
_cod_database_code 1539205

loop_
_symmetry_equiv_pos_as_xyz
x,y,z
-x,y+1/2,-z+1/2
-x,-y,-z
x,-y-1/2,z-1/2

loop_
_atom_site_label
_atom_site_type_symbol
_atom_site_fract_x
_atom_site_fract_y
_atom_site_fract_z
_atom_site_occupancy
_atom_site_U_iso_or_equiv
Cl1 Cl-1 0.9609 0.1611 0.599 1 0.0
Cl2 Cl-1 0.2196 0.0463 0.0025 1 0.0
Sm2 Sm+2 0.25131 0.43063 0.00705 1 0.0
K1 K+1 0.509 0.0471 0.8315 1 0.0
Cl4 Cl-1 0.232 0.3061 0.7824 1 0.0
Cl3 Cl-1 0.5374 0.1718 0.5877 1 0.0
Sm1 Sm+2 0.00085 0.02383 0.82318 1 0.0
Cl5 Cl-1 0.7819 0.3309 0.8158 1 0.0
